data_4101533
loop_
_publ_author_name
'Manos, Manolis J'
'Chrissafis, Konstantinos'
'Kanatzidis, Mercouri G'

_publ_section_title
;
 Unique pore selectivity for Cs+ and exceptionally high NH4+ exchange
 capacity of the chalcogenide material K6Sn[Zn4Sn4S17].
;
_journal_issue 27
_journal_name_full 'Journal of the American Chemical Society'
_journal_page_first 8875
_journal_page_last 8883
_journal_paper_doi 10.1021/ja061342t
_journal_volume 128
_journal_year 2006
_chemical_formula_moiety 'K (NH4)5 S17 Sn5 Zn4'
_chemical_formula_sum 'H20 K N5 S17 Sn5 Zn4'
_chemical_formula_weight 1529.52
_chemical_name_systematic
; 
 ? 
;
_space_group_IT_number 119
_symmetry_space_group_name_Hall 'I -4 -2'
_symmetry_space_group_name_H-M 'I -4 m 2'
_atom_sites_solution_hydrogens geom
_atom_sites_solution_primary direct
_atom_sites_solution_secondary difmap
_audit_creation_method SHELXL-97
_cell_angle_alpha 90.00
_cell_angle_beta 90.00
_cell_angle_gamma 90.00
_cell_formula_units_Z 2
_cell_length_a 13.8455(6)
_cell_length_b 13.8455(6)
_cell_length_c 10.0731(9)
_cell_measurement_temperature 293(2)
_cell_volume 1931.0(2)
_computing_structure_refinement 'SHELXL-97 (Sheldrick, 1997)'
_computing_structure_solution 'SHELXS-97 (Sheldrick, 1990)'
_diffrn_ambient_temperature 293(2)
_diffrn_measured_fraction_theta_full 0.982
_diffrn_measured_fraction_theta_max 0.982
_diffrn_radiation_monochromator graphite
_diffrn_radiation_source 'fine-focus sealed tube'
_diffrn_radiation_type MoK\a
_diffrn_radiation_wavelength 0.71073
_diffrn_reflns_av_R_equivalents 0.0406
_diffrn_reflns_av_sigmaI/netI 0.0238
_diffrn_reflns_limit_h_max 18
_diffrn_reflns_limit_h_min -18
_diffrn_reflns_limit_k_max 17
_diffrn_reflns_limit_k_min -18
_diffrn_reflns_limit_l_max 13
_diffrn_reflns_limit_l_min -13
_diffrn_reflns_number 10818
_diffrn_reflns_theta_full 28.25
_diffrn_reflns_theta_max 28.25
_diffrn_reflns_theta_min 2.08
_exptl_absorpt_coefficient_mu 6.648
_exptl_crystal_density_diffrn 2.595
_exptl_crystal_density_method 'not measured'
_exptl_crystal_F_000 1392
_refine_diff_density_max 0.731
_refine_diff_density_min -0.595
_refine_diff_density_rms 0.167
_refine_ls_abs_structure_details 'Flack H D (1983), Acta Cryst. A39, 876-881'
_refine_ls_abs_structure_Flack 1.00(3)
_refine_ls_extinction_coef 0.00028(13)
_refine_ls_extinction_expression Fc^*^=kFc[1+0.001xFc^2^\l^3^/sin(2\q)]^-1/4^
_refine_ls_extinction_method SHELXL
_refine_ls_goodness_of_fit_ref 1.207
_refine_ls_hydrogen_treatment mixed
_refine_ls_matrix_type full
_refine_ls_number_parameters 56
_refine_ls_number_reflns 1259
_refine_ls_number_restraints 0
_refine_ls_restrained_S_all 1.207
_refine_ls_R_factor_all 0.0272
_refine_ls_R_factor_gt 0.0243
_refine_ls_shift/su_max 0.000
_refine_ls_shift/su_mean 0.000
_refine_ls_structure_factor_coef Fsqd
_refine_ls_weighting_details 'calc w=1/[\s^2^(Fo^2^)+(0.0497P)^2^+0.0000P] where P=(Fo^2^+2Fc^2^)/3'
_refine_ls_weighting_scheme calc
_refine_ls_wR_factor_gt 0.0786
_refine_ls_wR_factor_ref 0.0799
_reflns_number_gt 1202
_reflns_number_total 1259
_reflns_threshold_expression >2sigma(I)
_cod_data_source_file ja061342tsi20060224_055625.cif
_cod_data_source_block 77a2
_cod_database_code 4101533

loop_
_symmetry_equiv_pos_as_xyz
'x, y, z'
'-x, -y, z'
'y, -x, -z'
'-y, x, -z'
'x, -y, z'
'-x, y, z'
'y, x, -z'
'-y, -x, -z'
'x+1/2, y+1/2, z+1/2'
'-x+1/2, -y+1/2, z+1/2'
'y+1/2, -x+1/2, -z+1/2'
'-y+1/2, x+1/2, -z+1/2'
'x+1/2, -y+1/2, z+1/2'
'-x+1/2, y+1/2, z+1/2'
'y+1/2, x+1/2, -z+1/2'
'-y+1/2, -x+1/2, -z+1/2'

loop_
_atom_site_label
_atom_site_type_symbol
_atom_site_fract_x
_atom_site_fract_y
_atom_site_fract_z
_atom_site_U_iso_or_equiv
_atom_site_adp_type
_atom_site_occupancy
_atom_site_symmetry_multiplicity
_atom_site_calc_flag
_atom_site_refinement_flags
Sn1 Sn 0.0000 0.0000 0.0000 0.0204(3) Uani 1 8 d S
Sn2 Sn 0.0000 0.27674(3) -0.03067(5) 0.01969(17) Uani 1 2 d S
Zn Zn 0.13825(6) 0.5000 -0.11628(9) 0.0191(2) Uani 1 2 d S
S1 S 0.0000 0.5000 -0.2500 0.0161(7) Uani 1 8 d S
S2 S 0.14138(11) 0.36481(10) 0.02356(17) 0.0269(3) Uani 1 1 d .
S3 S 0.0000 0.14458(14) 0.1318(2) 0.0326(5) Uani 1 2 d S
S4 S 0.0000 0.21991(15) -0.2532(2) 0.0282(5) Uani 1 2 d S
N1 N 0.0000 0.5000 0.2500 0.029(3) Uani 1 8 d S
N2 N 0.2563(4) 0.2437(4) 0.2500 0.038(2) Uani 1 2 d S
K K -0.053(2) 0.094(2) -0.537(2) 0.158(16) Uani 0.13 1 d P

loop_
_atom_site_aniso_label
_atom_site_aniso_U_11
_atom_site_aniso_U_22
_atom_site_aniso_U_33
_atom_site_aniso_U_23
_atom_site_aniso_U_13
_atom_site_aniso_U_12
Sn1 0.0158(3) 0.0158(3) 0.0296(7) 0.000 0.000 0.000
Sn2 0.0254(3) 0.0148(3) 0.0189(3) 0.0021(2) 0.000 0.000
Zn 0.0187(5) 0.0192(4) 0.0195(5) 0.000 -0.0006(3) 0.000
S1 0.0150(10) 0.0150(10) 0.0183(17) 0.000 0.000 0.000
S2 0.0291(7) 0.0236(7) 0.0282(7) 0.0092(7) -0.0069(6) -0.0019(5)
S3 0.0609(16) 0.0147(10) 0.0222(10) 0.0034(7) 0.000 0.000
S4 0.0473(13) 0.0179(10) 0.0193(9) 0.0018(8) 0.000 0.000
N1 0.031(5) 0.031(5) 0.023(7) 0.000 0.000 0.000
N2 0.047(3) 0.047(3) 0.019(4) -0.002(3) -0.002(3) 0.032(4)
K 0.23(5) 0.16(3) 0.08(2) -0.03(2) 0.00(2) -0.06(2)

loop_
_atom_type_symbol
_atom_type_description
_atom_type_scat_dispersion_real
_atom_type_scat_dispersion_imag
_atom_type_scat_source
N N 0.0061 0.0033 'International Tables Vol C Tables 4.2.6.8 and 6.1.1.4'
S S 0.1246 0.1234 'International Tables Vol C Tables 4.2.6.8 and 6.1.1.4'
K K 0.2009 0.2494 'International Tables Vol C Tables 4.2.6.8 and 6.1.1.4'
Zn Zn 0.2839 1.4301 'International Tables Vol C Tables 4.2.6.8 and 6.1.1.4'
Sn Sn -0.6537 1.4246 'International Tables Vol C Tables 4.2.6.8 and 6.1.1.4'

loop_
_geom_angle_atom_site_label_1
_geom_angle_atom_site_label_2
_geom_angle_atom_site_label_3
_geom_angle
_geom_angle_site_symmetry_1
_geom_angle_site_symmetry_3
S3 Sn1 S3 107.79(5) 4 .
S3 Sn1 S3 112.88(10) 4 3
S3 Sn1 S3 107.79(5) . 3
S3 Sn1 S3 107.79(5) 4 2
S3 Sn1 S3 112.88(10) . 2
S3 Sn1 S3 107.79(5) 3 2
S2 Sn2 S2 111.37(7) . 6
S2 Sn2 S4 112.82(5) . .
S2 Sn2 S4 112.82(5) 6 .
S2 Sn2 S3 103.28(5) . .
S2 Sn2 S3 103.28(5) 6 .
S4 Sn2 S3 112.47(7) . .
S1 Zn S2 111.17(4) . 5_565
S1 Zn S2 111.17(4) . .
S2 Zn S2 106.05(9) 5_565 .
S1 Zn S4 111.07(7) . 12_554
S2 Zn S4 108.60(5) 5_565 12_554
S2 Zn S4 108.60(5) . 12_554
S1 Zn K 163.8(4) . 16_554
S2 Zn K 67.1(5) 5_565 16_554
S2 Zn K 84.2(4) . 16_554
S4 Zn K 57.1(4) 12_554 16_554
S1 Zn K 163.8(4) . 12_554
S2 Zn K 84.2(4) 5_565 12_554
S2 Zn K 67.1(5) . 12_554
S4 Zn K 57.1(4) 12_554 12_554
K Zn K 20.8(9) 16_554 12_554
Zn S1 Zn 109.34(2) 11_454 .
Zn S1 Zn 109.73(4) 11_454 12_554
Zn S1 Zn 109.34(2) . 12_554
Zn S1 Zn 109.34(2) 11_454 2_565
Zn S1 Zn 109.73(4) . 2_565
Zn S1 Zn 109.34(2) 12_554 2_565
Zn S2 Sn2 104.90(6) . .
Sn1 S3 Sn2 104.63(8) . .
Sn1 S3 K 111.1(5) . 6_556
Sn2 S3 K 142.1(5) . 6_556
Sn1 S3 K 111.1(5) . 1_556
Sn2 S3 K 142.1(5) . 1_556
K S3 K 24.5(11) 6_556 1_556
Zn S4 Sn2 104.46(8) 11_454 .
Zn S4 K 102.7(5) 11_454 8_554
Sn2 S4 K 144.5(4) . 8_554
Zn S4 K 102.7(5) 11_454 3_554
Sn2 S4 K 144.5(4) . 3_554
K S4 K 45.0(11) 8_554 3_554
Zn S4 K 87.7(5) 11_454 .
Sn2 S4 K 162.7(5) . .
K S4 K 18.4(9) 8_554 .
K S4 K 38.3(9) 3_554 .
Zn S4 K 87.7(5) 11_454 6
Sn2 S4 K 162.7(5) . 6
K S4 K 38.3(9) 8_554 6
K S4 K 18.4(9) 3_554 6
K S4 K 24.8(11) . 6
K K K 120.7(18) 8_554 6
K K K 35(2) 8_554 4_554
K K K 104.4(12) 6 4_554
K K K 96(2) 8_554 3_554
K K K 24.8(11) 6 3_554
K K K 83.5(8) 4_554 3_554
K K K 59.3(18) 8_554 5
K K K 90.000(4) 6 5
K K K 24.8(11) 4_554 5
K K K 75.6(12) 3_554 5
K K K 79.9(11) 8_554 7_554
K K K 46.8(2) 6 7_554
K K K 57.5(13) 4_554 7_554
K K K 28.8(12) 3_554 7_554
K K K 46.8(2) 5 7_554
K K K 79.0(14) 8_554 2
K K K 60.3(13) 6 2
K K K 48.3(4) 4_554 2
K K K 48.3(4) 3_554 2
K K K 29.7(13) 5 2
K K K 21.1(11) 7_554 2
K K S4 84(3) 8_554 4_554
K K S4 133.0(5) 6 4_554
K K S4 72.1(14) 4_554 4_554
K K S4 137.2(14) 3_554 4_554
K K S4 67.5(5) 5 4_554
K K S4 111.3(9) 7_554 4_554
K K S4 90.3(11) 2 4_554
K K S4 78(3) 8_554 .
K K S4 77.6(5) 6 .
K K S4 103.6(13) 4_554 .
K K S4 69.5(15) 3_554 .
K K S4 120.6(5) 5 .
K K S4 89.4(9) 7_554 .
K K S4 109.6(9) 2 .
S4 K S4 149.4(10) 4_554 .
K K S3 151(4) 8_554 1_554
K K S3 77.8(6) 6 1_554
K K S3 124.0(15) 4_554 1_554
K K S3 100.4(14) 3_554 1_554
K K S3 101.7(5) 5 1_554
K K S3 103.7(12) 7_554 1_554
K K S3 94.1(7) 2 1_554
S4 K S3 68.1(5) 4_554 1_554
S4 K S3 130.4(9) . 1_554
K K Zn 107(3) 8_554 11_454
K K Zn 79.6(5) 6 11_454
K K Zn 137.9(15) 4_554 11_454
K K Zn 86.2(16) 3_554 11_454
K K Zn 155.2(4) 5 11_454
K K Zn 113.7(7) 7_554 11_454
K K Zn 134.4(14) 2 11_454
S4 K Zn 135.0(9) 4_554 11_454
S4 K Zn 35.3(3) . 11_454
S3 K Zn 98.0(7) 1_554 11_454

loop_
_geom_bond_atom_site_label_1
_geom_bond_atom_site_label_2
_geom_bond_distance
_geom_bond_site_symmetry_2
Sn1 S3 2.402(2) 4
Sn1 S3 2.402(2) .
Sn1 S3 2.402(2) 3
Sn1 S3 2.402(2) 2
Sn2 S2 2.3701(15) .
Sn2 S2 2.3701(15) 6
Sn2 S4 2.376(2) .
Sn2 S3 2.455(2) .
Zn S1 2.3406(8) .
Zn S2 2.3430(15) 5_565
Zn S2 2.3430(15) .
Zn S4 2.363(2) 12_554
Zn K 4.09(3) 16_554
Zn K 4.09(3) 12_554
S1 Zn 2.3406(8) 11_454
S1 Zn 2.3406(8) 12_554
S1 Zn 2.3406(8) 2_565
S3 K 3.48(2) 6_556
S3 K 3.48(2) 1_556
S4 Zn 2.363(2) 11_454
S4 K 3.38(3) 8_554
S4 K 3.38(3) 3_554
S4 K 3.44(3) .
S4 K 3.44(3) 6
K K 1.09(5) 8_554
K K 1.48(7) 6
K K 2.24(5) 4_554
K K 2.24(5) 3_554
K K 2.59(6) 5
K K 2.97(7) 7_554
K K 2.98(7) 2
K S4 3.38(3) 4_554
K S3 3.48(2) 1_554
K Zn 4.09(3) 11_454
